data_1568793
loop_
_publ_author_name
'Nguyen, Thanh Nhan'
'Nguyen, Anh Ngoc'
'Tran, Ngoc Minh'
'Park, In Hyeok'
'Yoo, Hyojong'

_publ_section_title
;
 Hierarchical packing of racemic metallosupramolecular cages with
 Ni(II)-based triple-stranded helicate building blocks.
;
_journal_issue 3
_journal_name_full IUCrJ
_journal_paper_doi 10.1107/S2052252523002385
_journal_volume 10
_journal_year 2023
_chemical_formula_sum 'C522 H496 N72 Ni52 O264'
_chemical_formula_weight 15054.80
_space_group_crystal_system cubic
_space_group_IT_number 203
_space_group_name_Hall '-F 2uv 2vw 3'
_space_group_name_H-M_alt 'F d -3 :2'
_atom_sites_solution_hydrogens mixed
_audit_creation_method SHELXL-2018/3
_cell_angle_alpha 90
_cell_angle_beta 90
_cell_angle_gamma 90
_cell_formula_units_Z 8
_cell_length_a 57.933(7)
_cell_length_b 57.933(7)
_cell_length_c 57.933(7)
_cell_measurement_reflns_used 434911
_cell_measurement_temperature 100(2)
_cell_measurement_theta_max 19.79
_cell_measurement_theta_min 2.37
_cell_volume 194437(4)
_computing_cell_refinement 'Bruker APEXII'
_computing_data_collection 'Bruker APEXII'
_computing_data_reduction 'Bruker APEX software'
_computing_molecular_graphics ORTEP
_computing_publication_material CIFTAB
_computing_structure_refinement SHELXL
_computing_structure_solution 'SHELXT 2014/5 (Sheldrick, 2014)'
_diffrn_ambient_temperature 100(2)
_diffrn_measured_fraction_theta_full 0.996
_diffrn_measured_fraction_theta_max 0.997
_diffrn_measurement_device_type 'CCD detector'
_diffrn_measurement_method 'phi and omega scans'
_diffrn_radiation_type MoK\a
_diffrn_radiation_wavelength 0.71073
_diffrn_reflns_av_R_equivalents 0.0722
_diffrn_reflns_av_unetI/netI 0.0246
_diffrn_reflns_Laue_measured_fraction_full 0.996
_diffrn_reflns_Laue_measured_fraction_max 0.997
_diffrn_reflns_limit_h_max 71
_diffrn_reflns_limit_h_min -71
_diffrn_reflns_limit_k_max 71
_diffrn_reflns_limit_k_min -71
_diffrn_reflns_limit_l_max 66
_diffrn_reflns_limit_l_min -71
_diffrn_reflns_number 275607
_diffrn_reflns_point_group_measured_fraction_full 0.996
_diffrn_reflns_point_group_measured_fraction_max 0.997
_diffrn_reflns_theta_full 25.242
_diffrn_reflns_theta_max 25.999
_diffrn_reflns_theta_min 1.406
_diffrn_source 'fine-focus sealed tube'
_exptl_absorpt_coefficient_mu 1.042
_exptl_absorpt_correction_T_max 0.889
_exptl_absorpt_correction_T_min 0.850
_exptl_absorpt_correction_type multi-scan
_exptl_absorpt_process_details SADABS
_exptl_crystal_colour green
_exptl_crystal_density_diffrn 1.029
_exptl_crystal_description block
_exptl_crystal_F_000 61600
_exptl_crystal_size_max 0.172
_exptl_crystal_size_mid 0.132
_exptl_crystal_size_min 0.128
_refine_diff_density_max 1.017
_refine_diff_density_min -0.691
_refine_diff_density_rms 0.080
_refine_ls_extinction_method none
_refine_ls_goodness_of_fit_ref 1.053
_refine_ls_hydrogen_treatment constr
_refine_ls_matrix_type full
_refine_ls_number_parameters 686
_refine_ls_number_reflns 15921
_refine_ls_number_restraints 0
_refine_ls_restrained_S_all 1.053
_refine_ls_R_factor_all 0.0484
_refine_ls_R_factor_gt 0.0408
_refine_ls_shift/su_max 0.005
_refine_ls_shift/su_mean 0.000
_refine_ls_structure_factor_coef Fsqd
_refine_ls_weighting_details 'w=1/[\s^2^(Fo^2^)+(0.0772P)^2^+357.5168P] where P=(Fo^2^+2Fc^2^)/3'
_refine_ls_weighting_scheme calc
_refine_ls_wR_factor_gt 0.1171
_refine_ls_wR_factor_ref 0.1209
_reflns_Friedel_coverage 0.000
_reflns_number_gt 13070
_reflns_number_total 15921
_reflns_threshold_expression 'I > 2\s(I)'
_cod_data_source_file yc5042.cif
_cod_data_source_block 1
_cod_depositor_comments
;
The following automatic conversions were performed:

data item '_exptl_absorpt_correction_type' value 'MULTI-SCAN' was
changed to 'multi-scan' in accordance with the
/home/data/users/saulius/crontab/automatic-downloads/rss-feeds/IUCr/lib/dictionaries/cif_core.dic
dictionary named 'cif_core.dic' version 2.4.2 last updated on
2011-04-26.

Automatic conversion script
Id: cif_fix_values 7556 2019-12-06 15:28:31Z antanas 
;
_cod_original_cell_volume 194435(67)
_cod_original_sg_symbol_H-M 'F d -3'
_cod_database_code 1568793
_shelx_shelxl_version_number 2018/3
_shelx_space_group_comment
;
The symmetry employed for this shelxl refinement is uniquely defined
by the following loop, which should always be used as a source of
symmetry information in preference to the above space-group names.
They are only intended as comments.
;
_shelx_estimated_absorpt_t_min 0.841
_shelx_estimated_absorpt_t_max 0.878

loop_
_space_group_symop_operation_xyz
'x, y, z'
'-x+1/4, -y+1/4, z'
'-x+1/4, y, -z+1/4'
'x, -y+1/4, -z+1/4'
'z, x, y'
'z, -x+1/4, -y+1/4'
'-z+1/4, -x+1/4, y'
'-z+1/4, x, -y+1/4'
'y, z, x'
'-y+1/4, z, -x+1/4'
'y, -z+1/4, -x+1/4'
'-y+1/4, -z+1/4, x'
'x, y+1/2, z+1/2'
'-x+1/4, -y+3/4, z+1/2'
'-x+1/4, y+1/2, -z+3/4'
'x, -y+3/4, -z+3/4'
'z, x+1/2, y+1/2'
'z, -x+3/4, -y+3/4'
'-z+1/4, -x+3/4, y+1/2'
'-z+1/4, x+1/2, -y+3/4'
'y, z+1/2, x+1/2'
'-y+1/4, z+1/2, -x+3/4'
'y, -z+3/4, -x+3/4'
'-y+1/4, -z+3/4, x+1/2'
'x+1/2, y, z+1/2'
'-x+3/4, -y+1/4, z+1/2'
'-x+3/4, y, -z+3/4'
'x+1/2, -y+1/4, -z+3/4'
'z+1/2, x, y+1/2'
'z+1/2, -x+1/4, -y+3/4'
'-z+3/4, -x+1/4, y+1/2'
'-z+3/4, x, -y+3/4'
'y+1/2, z, x+1/2'
'-y+3/4, z, -x+3/4'
'y+1/2, -z+1/4, -x+3/4'
'-y+3/4, -z+1/4, x+1/2'
'x+1/2, y+1/2, z'
'-x+3/4, -y+3/4, z'
'-x+3/4, y+1/2, -z+1/4'
'x+1/2, -y+3/4, -z+1/4'
'z+1/2, x+1/2, y'
'z+1/2, -x+3/4, -y+1/4'
'-z+3/4, -x+3/4, y'
'-z+3/4, x+1/2, -y+1/4'
'y+1/2, z+1/2, x'
'-y+3/4, z+1/2, -x+1/4'
'y+1/2, -z+3/4, -x+1/4'
'-y+3/4, -z+3/4, x'
'-x, -y, -z'
'x-1/4, y-1/4, -z'
'x-1/4, -y, z-1/4'
'-x, y-1/4, z-1/4'
'-z, -x, -y'
'-z, x-1/4, y-1/4'
'z-1/4, x-1/4, -y'
'z-1/4, -x, y-1/4'
'-y, -z, -x'
'y-1/4, -z, x-1/4'
'-y, z-1/4, x-1/4'
'y-1/4, z-1/4, -x'
'-x, -y+1/2, -z+1/2'
'x-1/4, y+1/4, -z+1/2'
'x-1/4, -y+1/2, z+1/4'
'-x, y+1/4, z+1/4'
'-z, -x+1/2, -y+1/2'
'-z, x+1/4, y+1/4'
'z-1/4, x+1/4, -y+1/2'
'z-1/4, -x+1/2, y+1/4'
'-y, -z+1/2, -x+1/2'
'y-1/4, -z+1/2, x+1/4'
'-y, z+1/4, x+1/4'
'y-1/4, z+1/4, -x+1/2'
'-x+1/2, -y, -z+1/2'
'x+1/4, y-1/4, -z+1/2'
'x+1/4, -y, z+1/4'
'-x+1/2, y-1/4, z+1/4'
'-z+1/2, -x, -y+1/2'
'-z+1/2, x-1/4, y+1/4'
'z+1/4, x-1/4, -y+1/2'
'z+1/4, -x, y+1/4'
'-y+1/2, -z, -x+1/2'
'y+1/4, -z, x+1/4'
'-y+1/2, z-1/4, x+1/4'
'y+1/4, z-1/4, -x+1/2'
'-x+1/2, -y+1/2, -z'
'x+1/4, y+1/4, -z'
'x+1/4, -y+1/2, z-1/4'
'-x+1/2, y+1/4, z-1/4'
'-z+1/2, -x+1/2, -y'
'-z+1/2, x+1/4, y-1/4'
'z+1/4, x+1/4, -y'
'z+1/4, -x+1/2, y-1/4'
'-y+1/2, -z+1/2, -x'
'y+1/4, -z+1/2, x-1/4'
'-y+1/2, z+1/4, x-1/4'
'y+1/4, z+1/4, -x'

loop_
_atom_site_label
_atom_site_type_symbol
_atom_site_fract_x
_atom_site_fract_y
_atom_site_fract_z
_atom_site_U_iso_or_equiv
_atom_site_adp_type
_atom_site_occupancy
_atom_site_site_symmetry_order
_atom_site_calc_flag
_atom_site_refinement_flags_posn
_atom_site_refinement_flags_adp
_atom_site_refinement_flags_occupancy
_atom_site_disorder_assembly
_atom_site_disorder_group
Ni1 Ni 0.59818(2) 0.43486(2) 0.35939(2) 0.02021(8) Uani 1 1 d . . . . .
Ni2 Ni 0.55575(2) 0.44844(2) 0.31869(2) 0.02515(9) Uani 1 1 d . . . . .
Ni3 Ni 0.65071(2) 0.45212(2) 0.33634(2) 0.02620(9) Uani 1 1 d . . . . .
Ni4 Ni 0.58788(2) 0.46983(2) 0.40633(2) 0.02427(9) Uani 1 1 d . . . . .
Ni5 Ni 0.47945(2) 0.47945(2) 0.27055(2) 0.03869(16) Uani 1 3 d S T P . .
O1 O 0.57589(3) 0.45979(3) 0.37114(3) 0.0242(4) Uani 1 1 d . . . . .
O2 O 0.55266(3) 0.47334(3) 0.34272(3) 0.0278(4) Uani 1 1 d . . . . .
O3 O 0.58934(3) 0.49080(3) 0.43478(3) 0.0268(4) Uani 1 1 d . . . . .
O4 O 0.57224(3) 0.52120(3) 0.45125(3) 0.0325(4) Uani 1 1 d . . . . .
O5 O 0.59349(3) 0.44793(3) 0.32603(3) 0.0249(4) Uani 1 1 d . . . . .
O6 O 0.62596(3) 0.46625(3) 0.31502(3) 0.0296(4) Uani 1 1 d . . . . .
O7 O 0.52561(3) 0.46021(3) 0.30159(3) 0.0329(4) Uani 1 1 d . . . . .
O8 O 0.51448(4) 0.48533(3) 0.27395(3) 0.0363(5) Uani 1 1 d . . . . .
O9 O 0.62572(3) 0.45757(3) 0.36467(3) 0.0253(4) Uani 1 1 d . . . . .
O10 O 0.61545(3) 0.48541(3) 0.39015(3) 0.0285(4) Uani 1 1 d . . . . .
O11 O 0.67692(4) 0.46173(3) 0.31367(4) 0.0381(5) Uani 1 1 d . . . . .
O12 O 0.70400(5) 0.48889(5) 0.30877(5) 0.0664(8) Uani 1 1 d . . . . .
H12S H 0.712593 0.480148 0.297897 0.100 Uiso 0.3333 1 d R U P . .
O13 O 0.60032(3) 0.42086(3) 0.39139(3) 0.0257(4) Uani 1 1 d . . . . .
O14 O 0.61021(3) 0.44645(3) 0.41857(3) 0.0311(4) Uani 1 1 d . . . . .
O15 O 0.62053(3) 0.34029(3) 0.40012(3) 0.0271(4) Uani 1 1 d . . . . .
O16 O 0.64636(3) 0.32918(3) 0.42654(3) 0.0303(4) Uani 1 1 d . . . . .
O17 O 0.57294(3) 0.41125(3) 0.35371(3) 0.0236(4) Uani 1 1 d . . . . .
O18 O 0.54005(3) 0.42563(3) 0.33965(3) 0.0307(4) Uani 1 1 d . . . . .
O19 O 0.55999(4) 0.42302(3) 0.29462(3) 0.0346(4) Uani 1 1 d . . . . .
O20 O 0.67534(4) 0.43893(3) 0.35921(4) 0.0396(5) Uani 1 1 d . . . . .
O21 O 0.55949(3) 0.45368(3) 0.42056(3) 0.0345(4) Uani 1 1 d . . . . .
O22 O 0.44446(7) 0.47385(11) 0.26515(7) 0.1292(17) Uani 1 1 d . . . . .
H02A H 0.436107 0.483670 0.273099 0.194 Uiso 1 1 d R U . . .
H02B H 0.440379 0.459837 0.269396 0.194 Uiso 1 1 d R U . . .
N1 N 0.56613(3) 0.49469(3) 0.39726(3) 0.0219(4) Uani 1 1 d . . . . .
N2 N 0.56874(4) 0.47180(4) 0.29709(4) 0.0285(5) Uani 1 1 d . . . . .
N3 N 0.65917(4) 0.48274(4) 0.34881(4) 0.0299(5) Uani 1 1 d . . . . .
N4 N 0.56879(4) 0.38602(4) 0.28729(4) 0.0303(5) Uani 1 1 d . . . . .
N5 N 0.69019(5) 0.41500(5) 0.38576(5) 0.0516(7) Uani 1 1 d . . . . .
N6 N 0.53175(5) 0.42750(5) 0.42710(5) 0.0511(7) Uani 1 1 d . . . . .
C1 C 0.57529(4) 0.50759(4) 0.43514(4) 0.0251(5) Uani 1 1 d . . . . .
C2 C 0.56175(4) 0.51098(4) 0.41299(4) 0.0222(5) Uani 1 1 d . . . . .
C3 C 0.54615(4) 0.52824(5) 0.40835(5) 0.0297(6) Uani 1 1 d . . . . .
H3 H 0.542753 0.539662 0.419615 0.036 Uiso 1 1 calc R U . . .
C4 C 0.53543(5) 0.52869(5) 0.38689(5) 0.0338(6) Uani 1 1 d . . . . .
H4 H 0.525096 0.540854 0.383128 0.041 Uiso 1 1 calc R U . . .
C5 C 0.53983(4) 0.51131(4) 0.37094(5) 0.0288(6) Uani 1 1 d . . . . .
H5 H 0.532348 0.511114 0.356347 0.035 Uiso 1 1 calc R U . . .
C6 C 0.55541(4) 0.49439(4) 0.37697(4) 0.0222(5) Uani 1 1 d . . . . .
C7 C 0.56172(4) 0.47420(4) 0.36218(4) 0.0230(5) Uani 1 1 d . . . . .
C8 C 0.60502(5) 0.46246(4) 0.31402(4) 0.0254(5) Uani 1 1 d . . . . .
C9 C 0.59128(5) 0.47625(4) 0.29678(4) 0.0308(6) Uani 1 1 d . . . . .
C10 C 0.60038(6) 0.49280(6) 0.28241(6) 0.0487(8) Uani 1 1 d . . . . .
H10 H 0.616472 0.495961 0.282285 0.058 Uiso 1 1 calc R U . . .
C11 C 0.58521(7) 0.50486(8) 0.26796(7) 0.0639(11) Uani 1 1 d . . . . .
H11 H 0.590912 0.516536 0.257957 0.077 Uiso 1 1 calc R U . . .
C12 C 0.56193(7) 0.49975(7) 0.26830(6) 0.0579(10) Uani 1 1 d . . . . .
H12 H 0.551558 0.507574 0.258303 0.069 Uiso 1 1 calc R U . . .
C13 C 0.55394(5) 0.48313(5) 0.28334(5) 0.0359(6) Uani 1 1 d . . . . .
C14 C 0.52915(5) 0.47561(5) 0.28647(5) 0.0332(6) Uani 1 1 d . . . . .
C15 C 0.62814(4) 0.47697(4) 0.37503(4) 0.0250(5) Uani 1 1 d . . . . .
C16 C 0.64856(5) 0.49099(4) 0.36742(5) 0.0292(6) Uani 1 1 d . . . . .
C17 C 0.65631(5) 0.51113(5) 0.37791(5) 0.0351(6) Uani 1 1 d . . . . .
H17 H 0.648759 0.517136 0.391168 0.042 Uiso 1 1 calc R U . . .
C18 C 0.67527(6) 0.52219(5) 0.36859(6) 0.0423(7) Uani 1 1 d . . . . .
H18 H 0.680980 0.535869 0.375606 0.051 Uiso 1 1 calc R U . . .
C19 C 0.68596(6) 0.51354(5) 0.34920(6) 0.0430(7) Uani 1 1 d . . . . .
H19 H 0.698809 0.521252 0.342532 0.052 Uiso 1 1 calc R U . . .
C20 C 0.67744(5) 0.49310(5) 0.33956(5) 0.0356(6) Uani 1 1 d . . . . .
C21 C 0.68687(6) 0.48028(5) 0.31907(6) 0.0436(7) Uani 1 1 d . . . . .
C22 C 0.61089(4) 0.42687(4) 0.40949(4) 0.0239(5) Uani 1 1 d . . . . .
C23 C 0.62466(4) 0.40847(4) 0.42142(4) 0.0236(5) Uani 1 1 d . . . . .
C24 C 0.62410(4) 0.38588(4) 0.41308(4) 0.0222(5) Uani 1 1 d . . . . .
H24 H 0.615808 0.382406 0.399365 0.027 Uiso 1 1 calc R U . . .
C25 C 0.63568(4) 0.36846(4) 0.42486(4) 0.0230(5) Uani 1 1 d . . . . .
C26 C 0.64845(4) 0.37396(4) 0.44457(4) 0.0270(5) Uani 1 1 d . . . . .
H26 H 0.656773 0.362124 0.452294 0.032 Uiso 1 1 calc R U . . .
C27 C 0.64925(5) 0.39646(4) 0.45316(5) 0.0300(6) Uani 1 1 d . . . . .
C28 C 0.63708(5) 0.41345(4) 0.44144(5) 0.0296(6) Uani 1 1 d . . . . .
H28 H 0.637211 0.428807 0.447177 0.036 Uiso 1 1 calc R U . . .
C29 C 0.63406(4) 0.34413(4) 0.41647(4) 0.0245(5) Uani 1 1 d . . . . .
C30 C 0.66296(6) 0.40181(5) 0.47474(6) 0.0439(8) Uani 1 1 d . . . . .
H01D H 0.670268 0.387659 0.480434 0.066 Uiso 0.5 1 calc R U P . .
H01F H 0.674875 0.413267 0.471156 0.066 Uiso 0.5 1 calc R U P . .
H01G H 0.652600 0.407976 0.486613 0.066 Uiso 0.5 1 calc R U P . .
H01H H 0.670268 0.387659 0.480434 0.066 Uiso 0.5 1 calc R U P . .
H01I H 0.674875 0.413267 0.471156 0.066 Uiso 0.5 1 calc R U P . .
H01J H 0.652600 0.407976 0.486613 0.066 Uiso 0.5 1 calc R U P . .
C31 C 0.55141(4) 0.41149(4) 0.35172(4) 0.0250(5) Uani 1 1 d . . . . .
C32 C 0.53824(5) 0.39265(4) 0.36385(5) 0.0288(5) Uani 1 1 d . . . . .
C33 C 0.55027(6) 0.375000 0.375000 0.0255(7) Uani 1 2 d S T P . .
H33 H 0.566664 0.375000 0.375000 0.031 Uiso 1 2 calc R U P . .
C34 C 0.51422(5) 0.39242(5) 0.36386(6) 0.0433(7) Uani 1 1 d . . . . .
H34 H 0.506054 0.404360 0.356125 0.052 Uiso 1 1 calc R U . . .
C35 C 0.50192(8) 0.375000 0.375000 0.0522(13) Uani 1 2 d S T P . .
C36 C 0.47551(9) 0.375000 0.375000 0.092(3) Uani 1 2 d S T P . .
H36A H 0.469875 0.361565 0.383594 0.138 Uiso 0.5 1 calc R U P . .
H36B H 0.469875 0.389160 0.382339 0.138 Uiso 0.5 1 calc R U P . .
H36C H 0.469875 0.374275 0.359068 0.138 Uiso 0.5 1 calc R U P . .
C37 C 0.57032(5) 0.40492(5) 0.29951(4) 0.0287(6) Uani 1 1 d . . . . .
H37 H 0.579854 0.404781 0.312854 0.034 Uiso 1 1 calc R U . . .
C38 C 0.58197(5) 0.36541(5) 0.29309(5) 0.0405(7) Uani 1 1 d . . . . .
H38A H 0.578484 0.353162 0.281958 0.061 Uiso 1 1 calc R U . . .
H38B H 0.598503 0.368958 0.292578 0.061 Uiso 1 1 calc R U . . .
H38C H 0.577796 0.360241 0.308650 0.061 Uiso 1 1 calc R U . . .
C39 C 0.55409(6) 0.38486(6) 0.26703(6) 0.0513(9) Uani 1 1 d . . . . .
H39A H 0.555162 0.369443 0.260155 0.077 Uiso 1 1 calc R U . . .
H39B H 0.538069 0.387941 0.271500 0.077 Uiso 1 1 calc R U . . .
H39C H 0.559115 0.396424 0.255746 0.077 Uiso 1 1 calc R U . . .
C40 C 0.67347(5) 0.42318(5) 0.37298(6) 0.0409(7) Uani 1 1 d . . . . .
H40 H 0.658679 0.416268 0.374577 0.049 Uiso 1 1 calc R U . . .
C41 C 0.68757(8) 0.39559(10) 0.40155(9) 0.0871(16) Uani 1 1 d . . . . .
H41A H 0.702329 0.392545 0.409236 0.131 Uiso 1 1 calc R U . . .
H41B H 0.675830 0.399299 0.413143 0.131 Uiso 1 1 calc R U . . .
H41C H 0.682799 0.381874 0.392873 0.131 Uiso 1 1 calc R U . . .
C42 C 0.71354(8) 0.42469(11) 0.38420(10) 0.104(2) Uani 1 1 d . . . . .
H42A H 0.723765 0.416531 0.394923 0.156 Uiso 1 1 calc R U . . .
H42B H 0.719341 0.422911 0.368412 0.156 Uiso 1 1 calc R U . . .
H42C H 0.713103 0.441119 0.388227 0.156 Uiso 1 1 calc R U . . .
C43 C 0.55192(5) 0.43391(5) 0.41909(5) 0.0372(6) Uani 1 1 d . . . . .
H43 H 0.561235 0.422608 0.411718 0.045 Uiso 1 1 calc R U . . .
C44 C 0.52499(8) 0.40299(7) 0.42760(8) 0.0716(12) Uani 1 1 d . . . . .
H44A H 0.509443 0.401560 0.434118 0.107 Uiso 1 1 calc R U . . .
H44B H 0.525094 0.396789 0.411861 0.107 Uiso 1 1 calc R U . . .
H44C H 0.535926 0.394312 0.437152 0.107 Uiso 1 1 calc R U . . .
C45 C 0.51702(6) 0.44409(8) 0.43905(8) 0.0740(13) Uani 1 1 d . . . . .
H45A H 0.502704 0.436472 0.443861 0.111 Uiso 1 1 calc R U . . .
H45B H 0.525108 0.450015 0.452678 0.111 Uiso 1 1 calc R U . . .
H45C H 0.513370 0.456909 0.428641 0.111 Uiso 1 1 calc R U . . .

loop_
_atom_site_aniso_label
_atom_site_aniso_U_11
_atom_site_aniso_U_22
_atom_site_aniso_U_33
_atom_site_aniso_U_23
_atom_site_aniso_U_13
_atom_site_aniso_U_12
Ni1 0.02776(17) 0.01266(14) 0.02021(15) -0.00272(11) -0.00691(12) 0.00100(11)
Ni2 0.03751(19) 0.01749(15) 0.02046(16) -0.00310(12) -0.01078(13) 0.00166(13)
Ni3 0.03249(18) 0.01668(16) 0.02941(18) -0.00223(12) -0.00603(13) -0.00465(12)
Ni4 0.03386(18) 0.01417(15) 0.02477(17) -0.00265(12) -0.01299(13) 0.00414(12)
Ni5 0.03869(16) 0.03869(16) 0.03869(16) 0.00544(15) 0.00544(15) -0.00544(15)
O1 0.0320(9) 0.0170(8) 0.0238(9) -0.0026(6) -0.0089(7) 0.0051(7)
O2 0.0373(10) 0.0215(9) 0.0248(9) -0.0042(7) -0.0140(8) 0.0056(7)
O3 0.0369(10) 0.0186(8) 0.0250(9) -0.0008(7) -0.0124(7) 0.0020(7)
O4 0.0404(11) 0.0327(10) 0.0245(9) -0.0122(8) -0.0084(8) 0.0031(8)
O5 0.0360(10) 0.0182(8) 0.0206(8) -0.0010(7) -0.0076(7) -0.0010(7)
O6 0.0387(11) 0.0208(9) 0.0293(9) 0.0005(7) -0.0074(8) -0.0022(8)
O7 0.0447(11) 0.0257(9) 0.0283(10) 0.0001(8) -0.0167(8) 0.0016(8)
O8 0.0438(11) 0.0343(10) 0.0309(10) 0.0046(8) -0.0152(9) 0.0075(9)
O9 0.0320(9) 0.0152(8) 0.0287(9) -0.0031(7) -0.0095(7) 0.0007(7)
O10 0.0355(10) 0.0179(8) 0.0320(10) -0.0059(7) -0.0103(8) 0.0016(7)
O11 0.0435(11) 0.0309(10) 0.0398(11) -0.0034(8) 0.0007(9) -0.0104(9)
O12 0.0675(17) 0.0557(15) 0.0760(18) -0.0168(13) 0.0269(14) -0.0316(13)
O13 0.0362(10) 0.0174(8) 0.0235(9) 0.0001(7) -0.0110(7) -0.0011(7)
O14 0.0451(11) 0.0180(9) 0.0303(10) -0.0044(7) -0.0185(8) 0.0073(8)
O15 0.0344(10) 0.0155(8) 0.0315(10) -0.0001(7) -0.0022(8) -0.0018(7)
O16 0.0396(11) 0.0193(9) 0.0319(10) -0.0016(7) -0.0012(8) 0.0080(8)
O17 0.0309(10) 0.0164(8) 0.0235(9) -0.0028(6) -0.0060(7) -0.0017(7)
O18 0.0354(10) 0.0238(9) 0.0330(10) 0.0030(8) -0.0092(8) 0.0027(8)
O19 0.0483(12) 0.0271(10) 0.0285(10) -0.0088(8) -0.0109(8) 0.0015(9)
O20 0.0377(11) 0.0331(11) 0.0479(12) 0.0026(9) -0.0115(9) -0.0017(9)
O21 0.0427(11) 0.0280(10) 0.0328(10) 0.0042(8) -0.0113(9) -0.0038(8)
O22 0.078(2) 0.213(5) 0.096(3) 0.009(3) 0.021(2) -0.064(3)
N1 0.0263(11) 0.0177(9) 0.0217(10) -0.0030(8) -0.0067(8) 0.0007(8)
N2 0.0407(13) 0.0220(11) 0.0229(11) -0.0017(8) -0.0094(9) 0.0022(9)
N3 0.0345(12) 0.0188(10) 0.0364(12) 0.0017(9) -0.0089(10) -0.0056(9)
N4 0.0341(12) 0.0307(12) 0.0262(11) -0.0106(9) -0.0038(9) 0.0049(9)
N5 0.0374(15) 0.0675(19) 0.0498(16) 0.0147(14) -0.0079(12) 0.0062(13)
N6 0.0330(14) 0.0613(18) 0.0590(18) -0.0108(14) -0.0079(13) -0.0136(13)
C1 0.0275(13) 0.0225(12) 0.0254(13) -0.0013(10) -0.0072(10) -0.0037(10)
C2 0.0227(12) 0.0206(12) 0.0233(12) -0.0049(9) -0.0052(9) 0.0003(9)
C3 0.0287(13) 0.0295(13) 0.0308(14) -0.0127(11) -0.0080(11) 0.0106(11)
C4 0.0295(14) 0.0371(15) 0.0347(15) -0.0126(12) -0.0125(11) 0.0170(11)
C5 0.0283(13) 0.0286(13) 0.0296(13) -0.0070(10) -0.0102(11) 0.0079(10)
C6 0.0242(12) 0.0207(12) 0.0217(12) -0.0021(9) -0.0058(9) 0.0015(9)
C7 0.0263(12) 0.0200(11) 0.0226(12) -0.0011(9) -0.0073(10) 0.0008(9)
C8 0.0395(15) 0.0151(11) 0.0218(12) -0.0025(9) -0.0083(10) 0.0005(10)
C9 0.0433(16) 0.0254(13) 0.0237(13) 0.0004(10) -0.0089(11) 0.0029(11)
C10 0.0450(18) 0.056(2) 0.0450(18) 0.0254(16) -0.0072(14) 0.0001(15)
C11 0.057(2) 0.080(3) 0.054(2) 0.042(2) -0.0056(18) 0.0015(19)
C12 0.055(2) 0.070(2) 0.048(2) 0.0338(18) -0.0090(16) 0.0095(18)
C13 0.0456(17) 0.0329(15) 0.0293(14) 0.0029(11) -0.0099(12) 0.0071(12)
C14 0.0453(16) 0.0267(13) 0.0277(14) -0.0050(11) -0.0150(12) 0.0067(12)
C15 0.0329(13) 0.0150(11) 0.0271(13) -0.0025(9) -0.0139(11) 0.0005(10)
C16 0.0366(14) 0.0186(12) 0.0323(14) -0.0024(10) -0.0139(11) 0.0017(10)
C17 0.0401(16) 0.0220(13) 0.0434(16) -0.0047(11) -0.0137(13) -0.0030(11)
C18 0.0486(18) 0.0222(13) 0.056(2) -0.0066(13) -0.0172(15) -0.0090(12)
C19 0.0418(17) 0.0265(14) 0.061(2) -0.0010(14) -0.0106(15) -0.0154(13)
C20 0.0376(15) 0.0248(13) 0.0444(16) -0.0001(12) -0.0098(13) -0.0082(11)
C21 0.0448(18) 0.0366(16) 0.0495(18) 0.0007(14) -0.0016(14) -0.0150(14)
C22 0.0309(13) 0.0196(12) 0.0213(12) -0.0002(9) -0.0068(10) 0.0014(10)
C23 0.0294(13) 0.0165(11) 0.0248(12) -0.0006(9) -0.0060(10) 0.0011(9)
C24 0.0247(12) 0.0192(11) 0.0227(12) -0.0009(9) -0.0036(9) -0.0004(9)
C25 0.0257(12) 0.0181(12) 0.0251(12) 0.0000(9) 0.0004(10) 0.0023(9)
C26 0.0301(13) 0.0212(12) 0.0296(13) 0.0030(10) -0.0057(10) 0.0036(10)
C27 0.0365(14) 0.0242(13) 0.0293(13) -0.0012(10) -0.0127(11) 0.0033(11)
C28 0.0371(15) 0.0204(12) 0.0313(14) -0.0036(10) -0.0119(11) 0.0040(10)
C29 0.0290(13) 0.0191(12) 0.0253(12) -0.0001(9) 0.0045(10) 0.0007(10)
C30 0.056(2) 0.0298(15) 0.0454(18) -0.0035(13) -0.0289(15) 0.0069(13)
C31 0.0295(14) 0.0206(12) 0.0249(12) -0.0062(10) -0.0048(10) 0.0009(10)
C32 0.0278(13) 0.0242(13) 0.0344(14) -0.0021(11) -0.0038(11) 0.0012(10)
C33 0.0279(18) 0.0229(17) 0.0256(18) -0.0032(14) 0.000 0.000
C34 0.0305(15) 0.0368(16) 0.062(2) 0.0091(15) -0.0032(14) 0.0052(12)
C35 0.028(2) 0.045(3) 0.084(4) 0.018(2) 0.000 0.000
C36 0.030(3) 0.083(4) 0.163(7) 0.054(5) 0.000 0.000
C37 0.0315(14) 0.0305(14) 0.0242(13) -0.0069(10) -0.0013(10) -0.0017(11)
C38 0.0432(17) 0.0351(15) 0.0433(17) -0.0144(13) -0.0129(13) 0.0110(13)
C39 0.062(2) 0.0423(18) 0.0497(19) -0.0202(15) -0.0297(17) 0.0127(16)
C40 0.0339(16) 0.0420(17) 0.0469(18) 0.0055(14) -0.0057(13) 0.0000(13)
C41 0.055(2) 0.117(4) 0.089(3) 0.057(3) 0.002(2) 0.006(3)
C42 0.060(3) 0.138(5) 0.114(4) 0.058(4) -0.036(3) -0.023(3)
C43 0.0428(17) 0.0335(15) 0.0353(15) -0.0025(12) -0.0105(13) -0.0023(12)
C44 0.072(3) 0.069(3) 0.074(3) -0.012(2) 0.006(2) -0.040(2)
C45 0.0342(19) 0.097(3) 0.091(3) -0.015(3) -0.014(2) 0.012(2)

loop_
_atom_type_symbol
_atom_type_description
_atom_type_scat_dispersion_real
_atom_type_scat_dispersion_imag
_atom_type_scat_source
C C 0.0034 0.0017 'International Tables Vol C Tables 4.2.6.8 and 6.1.1.4'
H H 0.0000 0.0000 'International Tables Vol C Tables 4.2.6.8 and 6.1.1.4'
N N 0.0066 0.0034 'International Tables Vol C Tables 4.2.6.8 and 6.1.1.4'
O O 0.0114 0.0062 'International Tables Vol C Tables 4.2.6.8 and 6.1.1.4'
Ni Ni 0.3437 1.1214 'International Tables Vol C Tables 4.2.6.8 and 6.1.1.4'

loop_
_geom_angle_atom_site_label_1
_geom_angle_atom_site_label_2
_geom_angle_atom_site_label_3
_geom_angle
_geom_angle_site_symmetry_1
_geom_angle_site_symmetry_3
_geom_angle_publ_flag
O15 Ni1 O13 85.52(7) 16 . ?
O15 Ni1 O17 86.10(7) 16 . ?
O13 Ni1 O17 85.58(7) . . ?
O15 Ni1 O1 176.42(7) 16 . ?
O13 Ni1 O1 90.95(7) . . ?
O17 Ni1 O1 94.28(7) . . ?
O15 Ni1 O9 90.26(7) 16 . ?
O13 Ni1 O9 94.09(7) . . ?
O17 Ni1 O9 176.36(7) . . ?
O1 Ni1 O9 89.35(7) . . ?
O15 Ni1 O5 95.29(7) 16 . ?
O13 Ni1 O5 175.47(7) . . ?
O17 Ni1 O5 90.03(7) . . ?
O1 Ni1 O5 88.27(7) . . ?
O9 Ni1 O5 90.37(7) . . ?
N2 Ni2 O18 175.33(8) . . ?
N2 Ni2 O2 88.92(8) . . ?
O18 Ni2 O2 90.75(8) . . ?
N2 Ni2 O19 90.87(8) . . ?
O18 Ni2 O19 89.60(8) . . ?
O2 Ni2 O19 178.11(8) . . ?
N2 Ni2 O7 78.39(8) . . ?
O18 Ni2 O7 96.96(8) . . ?
O2 Ni2 O7 91.11(7) . . ?
O19 Ni2 O7 90.69(7) . . ?
N2 Ni2 O5 75.99(8) . . ?
O18 Ni2 O5 108.66(7) . . ?
O2 Ni2 O5 87.98(7) . . ?
O19 Ni2 O5 90.14(7) . . ?
O7 Ni2 O5 154.38(7) . . ?
O16 Ni3 N3 172.95(9) 16 . ?
O16 Ni3 O6 92.84(7) 16 . ?
N3 Ni3 O6 92.00(8) . . ?
O16 Ni3 O11 95.72(8) 16 . ?
N3 Ni3 O11 79.04(9) . . ?
O6 Ni3 O11 91.33(8) . . ?
O16 Ni3 O20 89.48(8) 16 . ?
N3 Ni3 O20 85.83(8) . . ?
O6 Ni3 O20 177.21(8) . . ?
O11 Ni3 O20 89.98(9) . . ?
O16 Ni3 O9 109.15(7) 16 . ?
N3 Ni3 O9 76.29(8) . . ?
O6 Ni3 O9 86.14(7) . . ?
O11 Ni3 O9 155.08(7) . . ?
O20 Ni3 O9 91.64(8) . . ?
N1 Ni4 O14 174.12(8) . . ?
N1 Ni4 O3 79.00(7) . . ?
O14 Ni4 O3 95.13(7) . . ?
N1 Ni4 O10 93.09(8) . . ?
O14 Ni4 O10 87.51(8) . . ?
O3 Ni4 O10 94.26(7) . . ?
N1 Ni4 O21 85.91(8) . . ?
O14 Ni4 O21 93.83(8) . . ?
O3 Ni4 O21 88.87(8) . . ?
O10 Ni4 O21 176.48(7) . . ?
N1 Ni4 O1 75.50(7) . . ?
O14 Ni4 O1 110.38(7) . . ?
O3 Ni4 O1 154.49(6) . . ?
O10 Ni4 O1 86.57(7) . . ?
O21 Ni4 O1 89.92(7) . . ?
O8 Ni5 O8 86.96(8) . 23 ?
O8 Ni5 O8 86.97(8) . 32 ?
O8 Ni5 O8 86.96(8) 23 32 ?
O8 Ni5 O22 176.76(12) . . ?
O8 Ni5 O22 89.90(13) 23 . ?
O8 Ni5 O22 92.04(18) 32 . ?
O8 Ni5 O22 92.04(18) . 23 ?
O8 Ni5 O22 176.76(12) 23 23 ?
O8 Ni5 O22 89.90(12) 32 23 ?
O22 Ni5 O22 91.04(18) . 23 ?
O8 Ni5 O22 89.90(13) . 32 ?
O8 Ni5 O22 92.04(18) 23 32 ?
O8 Ni5 O22 176.76(12) 32 32 ?
O22 Ni5 O22 91.04(18) . 32 ?
O22 Ni5 O22 91.04(18) 23 32 ?
C7 O1 Ni1 136.65(16) . . ?
C7 O1 Ni4 113.58(14) . . ?
Ni1 O1 Ni4 106.88(7) . . ?
C7 O2 Ni2 128.13(16) . . ?
C1 O3 Ni4 116.17(15) . . ?
C8 O5 Ni1 132.21(15) . . ?
C8 O5 Ni2 113.58(15) . . ?
Ni1 O5 Ni2 107.96(8) . . ?
C8 O6 Ni3 129.87(17) . . ?
C14 O7 Ni2 114.62(18) . . ?
C14 O8 Ni5 130.4(2) . . ?
C15 O9 Ni1 134.73(17) . . ?
C15 O9 Ni3 113.67(16) . . ?
Ni1 O9 Ni3 107.52(7) . . ?
C15 O10 Ni4 127.31(16) . . ?
C21 O11 Ni3 113.9(2) . . ?
C21 O12 H12S 121.1 . . ?
C22 O13 Ni1 132.74(16) . . ?
C22 O14 Ni4 119.02(15) . . ?
C29 O15 Ni1 137.34(16) . 16 ?
C29 O16 Ni3 121.72(17) . 16 ?
C31 O17 Ni1 136.49(16) . . ?
C31 O18 Ni2 121.65(17) . . ?
C37 O19 Ni2 120.76(17) . . ?
C40 O20 Ni3 128.9(2) . . ?
C43 O21 Ni4 132.7(2) . . ?
Ni5 O22 H02A 111.0 . . ?
Ni5 O22 H02B 111.4 . . ?
H02A O22 H02B 107.7 . . ?
C6 N1 C2 121.6(2) . . ?
C6 N1 Ni4 121.42(16) . . ?
C2 N1 Ni4 116.91(16) . . ?
C9 N2 C13 121.6(2) . . ?
C9 N2 Ni2 120.72(17) . . ?
C13 N2 Ni2 117.7(2) . . ?
C20 N3 C16 122.2(2) . . ?
C20 N3 Ni3 117.08(19) . . ?
C16 N3 Ni3 120.26(18) . . ?
C37 N4 C39 121.1(2) . . ?
C37 N4 C38 121.7(2) . . ?
C39 N4 C38 117.2(2) . . ?
C40 N5 C41 123.9(3) . . ?
C40 N5 C42 120.6(3) . . ?
C41 N5 C42 115.5(3) . . ?
C43 N6 C45 120.2(3) . . ?
C43 N6 C44 121.1(3) . . ?
C45 N6 C44 118.0(3) . . ?
O4 C1 O3 126.5(2) . . ?
O4 C1 C2 118.9(2) . . ?
O3 C1 C2 114.7(2) . . ?
N1 C2 C3 120.4(2) . . ?
N1 C2 C1 112.8(2) . . ?
C3 C2 C1 126.8(2) . . ?
C2 C3 C4 118.8(2) . . ?
C2 C3 H3 120.6 . . ?
C4 C3 H3 120.6 . . ?
C3 C4 C5 119.9(2) . . ?
C3 C4 H4 120.0 . . ?
C5 C4 H4 120.0 . . ?
C6 C5 C4 117.8(2) . . ?
C6 C5 H5 121.1 . . ?
C4 C5 H5 121.1 . . ?
N1 C6 C5 121.4(2) . . ?
N1 C6 C7 113.7(2) . . ?
C5 C6 C7 124.9(2) . . ?
O2 C7 O1 127.7(2) . . ?
O2 C7 C6 116.5(2) . . ?
O1 C7 C6 115.7(2) . . ?
O6 C8 O5 127.2(2) . . ?
O6 C8 C9 117.2(2) . . ?
O5 C8 C9 115.7(2) . . ?
N2 C9 C10 121.3(3) . . ?
N2 C9 C8 114.0(2) . . ?
C10 C9 C8 124.6(3) . . ?
C9 C10 C11 118.0(3) . . ?
C9 C10 H10 121.0 . . ?
C11 C10 H10 121.0 . . ?
C12 C11 C10 119.8(3) . . ?
C12 C11 H11 120.1 . . ?
C10 C11 H11 120.1 . . ?
C13 C12 C11 119.1(3) . . ?
C13 C12 H12 120.4 . . ?
C11 C12 H12 120.4 . . ?
N2 C13 C12 120.2(3) . . ?
N2 C13 C14 113.3(2) . . ?
C12 C13 C14 126.6(3) . . ?
O8 C14 O7 127.4(3) . . ?
O8 C14 C13 116.5(3) . . ?
O7 C14 C13 116.0(2) . . ?
O10 C15 O9 127.6(2) . . ?
O10 C15 C16 117.4(2) . . ?
O9 C15 C16 115.0(2) . . ?
N3 C16 C17 120.4(3) . . ?
N3 C16 C15 114.1(2) . . ?
C17 C16 C15 125.5(3) . . ?
C18 C17 C16 118.4(3) . . ?
C18 C17 H17 120.8 . . ?
C16 C17 H17 120.8 . . ?
C19 C18 C17 120.5(3) . . ?
C19 C18 H18 119.8 . . ?
C17 C18 H18 119.8 . . ?
C18 C19 C20 118.4(3) . . ?
C18 C19 H19 120.8 . . ?
C20 C19 H19 120.8 . . ?
N3 C20 C19 120.1(3) . . ?
N3 C20 C21 112.6(2) . . ?
C19 C20 C21 127.2(3) . . ?
O11 C21 O12 125.5(3) . . ?
O11 C21 C20 116.8(3) . . ?
O12 C21 C20 117.7(3) . . ?
O14 C22 O13 125.7(2) . . ?
O14 C22 C23 117.9(2) . . ?
O13 C22 C23 116.4(2) . . ?
C28 C23 C24 119.6(2) . . ?
C28 C23 C22 120.7(2) . . ?
C24 C23 C22 119.6(2) . . ?
C25 C24 C23 119.9(2) . . ?
C25 C24 H24 120.0 . . ?
C23 C24 H24 120.0 . . ?
C24 C25 C26 119.4(2) . . ?
C24 C25 C29 119.6(2) . . ?
C26 C25 C29 120.9(2) . . ?
C27 C26 C25 121.4(2) . . ?
C27 C26 H26 119.3 . . ?
C25 C26 H26 119.3 . . ?
C28 C27 C26 118.1(2) . . ?
C28 C27 C30 121.7(2) . . ?
C26 C27 C30 120.2(2) . . ?
C27 C28 C23 121.5(2) . . ?
C27 C28 H28 119.3 . . ?
C23 C28 H28 119.3 . . ?
O15 C29 O16 125.6(2) . . ?
O15 C29 C25 117.0(2) . . ?
O16 C29 C25 117.4(2) . . ?
C27 C30 H01D 109.5 . . ?
C27 C30 H01F 109.5 . . ?
H01D C30 H01F 109.5 . . ?
C27 C30 H01G 109.5 . . ?
H01D C30 H01G 109.5 . . ?
H01F C30 H01G 109.5 . . ?
C27 C30 H01H 109.5 . . ?
H01D C30 H01H 0.0 . . ?
H01F C30 H01H 109.5 . . ?
H01G C30 H01H 109.5 . . ?
C27 C30 H01I 109.5 . . ?
H01D C30 H01I 109.5 . . ?
H01F C30 H01I 0.0 . . ?
H01G C30 H01I 109.5 . . ?
H01H C30 H01I 109.5 . . ?
C27 C30 H01J 109.5 . . ?
H01D C30 H01J 109.5 . . ?
H01F C30 H01J 109.5 . . ?
H01G C30 H01J 0.0 . . ?
H01H C30 H01J 109.5 . . ?
H01I C30 H01J 109.5 . . ?
O17 C31 O18 125.3(2) . . ?
O17 C31 C32 117.0(2) . . ?
O18 C31 C32 117.7(2) . . ?
C34 C32 C33 119.5(3) . . ?
C34 C32 C31 120.9(2) . . ?
C33 C32 C31 119.6(2) . . ?
C32 C33 C32 120.1(3) . 16 ?
C32 C33 H33 119.9 . . ?
C32 C33 H33 119.9 16 . ?
C32 C34 C35 121.2(3) . . ?
C32 C34 H34 119.4 . . ?
C35 C34 H34 119.4 . . ?
C34 C35 C34 118.5(4) . 16 ?
C34 C35 C36 120.7(2) . . ?
C34 C35 C36 120.7(2) 16 . ?
C35 C36 H36A 109.5 . . ?
C35 C36 H36B 109.5 . . ?
H36A C36 H36B 109.5 . . ?
C35 C36 H36C 109.5 . . ?
H36A C36 H36C 109.5 . . ?
H36B C36 H36C 109.5 . . ?
C35 C36 H36A 109.483(1) . 16 ?
H36A C36 H36A 141.0 . 16 ?
H36B C36 H36A 56.2 . 16 ?
H36C C36 H36A 56.3 . 16 ?
C35 C36 H36B 109.482(1) . 16 ?
H36A C36 H36B 56.3 . 16 ?
H36B C36 H36B 141.0 . 16 ?
H36C C36 H36B 56.2 . 16 ?
H36A C36 H36B 109.5 16 16 ?
C35 C36 H36C 109.484(1) . 16 ?
H36A C36 H36C 56.2 . 16 ?
H36B C36 H36C 56.2 . 16 ?
H36C C36 H36C 141.0 . 16 ?
H36A C36 H36C 109.4 16 16 ?
H36B C36 H36C 109.5 16 16 ?
O19 C37 N4 123.5(2) . . ?
O19 C37 H37 118.3 . . ?
N4 C37 H37 118.3 . . ?
N4 C38 H38A 109.5 . . ?
N4 C38 H38B 109.5 . . ?
H38A C38 H38B 109.5 . . ?
N4 C38 H38C 109.5 . . ?
H38A C38 H38C 109.5 . . ?
H38B C38 H38C 109.5 . . ?
N4 C39 H39A 109.5 . . ?
N4 C39 H39B 109.5 . . ?
H39A C39 H39B 109.5 . . ?
N4 C39 H39C 109.5 . . ?
H39A C39 H39C 109.5 . . ?
H39B C39 H39C 109.5 . . ?
O20 C40 N5 125.2(3) . . ?
O20 C40 H40 117.4 . . ?
N5 C40 H40 117.4 . . ?
N5 C41 H41A 109.5 . . ?
N5 C41 H41B 109.5 . . ?
H41A C41 H41B 109.5 . . ?
N5 C41 H41C 109.5 . . ?
H41A C41 H41C 109.5 . . ?
H41B C41 H41C 109.5 . . ?
N5 C42 H42A 109.5 . . ?
N5 C42 H42B 109.5 . . ?
H42A C42 H42B 109.5 . . ?
N5 C42 H42C 109.5 . . ?
H42A C42 H42C 109.5 . . ?
H42B C42 H42C 109.5 . . ?
O21 C43 N6 123.9(3) . . ?
O21 C43 H43 118.1 . . ?
N6 C43 H43 118.1 . . ?
N6 C44 H44A 109.5 . . ?
N6 C44 H44B 109.5 . . ?
H44A C44 H44B 109.5 . . ?
N6 C44 H44C 109.5 . . ?
H44A C44 H44C 109.5 . . ?
H44B C44 H44C 109.5 . . ?
N6 C45 H45A 109.5 . . ?
N6 C45 H45B 109.5 . . ?
H45A C45 H45B 109.5 . . ?
N6 C45 H45C 109.5 . . ?
H45A C45 H45C 109.5 . . ?
H45B C45 H45C 109.5 . . ?

loop_
_geom_bond_atom_site_label_1
_geom_bond_atom_site_label_2
_geom_bond_distance
_geom_bond_site_symmetry_2
_geom_bond_publ_flag
Ni1 O15 2.0252(17) 16 ?
Ni1 O13 2.0272(17) . ?
Ni1 O17 2.0288(17) . ?
Ni1 O1 2.0536(17) . ?
Ni1 O9 2.0910(17) . ?
Ni1 O5 2.0934(17) . ?
Ni2 N2 1.991(2) . ?
Ni2 O18 2.0116(19) . ?
Ni2 O2 2.0128(17) . ?
Ni2 O19 2.0435(18) . ?
Ni2 O7 2.1200(19) . ?
Ni2 O5 2.2275(18) . ?
Ni3 O16 1.9769(17) 16 ?
Ni3 N3 1.977(2) . ?
Ni3 O6 2.0615(18) . ?
Ni3 O11 2.084(2) . ?
Ni3 O20 2.092(2) . ?
Ni3 O9 2.2108(18) . ?
Ni4 N1 1.984(2) . ?
Ni4 O14 2.0025(17) . ?
Ni4 O3 2.0491(17) . ?
Ni4 O10 2.0600(19) . ?
Ni4 O21 2.064(2) . ?
Ni4 O1 2.2312(16) . ?
Ni5 O8 2.067(2) . ?
Ni5 O8 2.068(2) 23 ?
Ni5 O8 2.068(2) 32 ?
Ni5 O22 2.076(4) . ?
Ni5 O22 2.076(4) 23 ?
Ni5 O22 2.076(4) 32 ?
O1 C7 1.281(3) . ?
O2 C7 1.244(3) . ?
O3 C1 1.269(3) . ?
O4 C1 1.234(3) . ?
O5 C8 1.280(3) . ?
O6 C8 1.234(3) . ?
O7 C14 1.267(3) . ?
O8 C14 1.251(3) . ?
O9 C15 1.281(3) . ?
O10 C15 1.244(3) . ?
O11 C21 1.259(3) . ?
O12 C21 1.261(4) . ?
O12 H12S 0.9491 . ?
O13 C22 1.263(3) . ?
O14 C22 1.251(3) . ?
O15 C29 1.250(3) . ?
O16 C29 1.264(3) . ?
O17 C31 1.252(3) . ?
O18 C31 1.263(3) . ?
O19 C37 1.240(3) . ?
O20 C40 1.217(4) . ?
O21 C43 1.230(3) . ?
O22 H02A 0.8774 . ?
O22 H02B 0.8805 . ?
N1 C6 1.330(3) . ?
N1 C2 1.336(3) . ?
N2 C9 1.331(4) . ?
N2 C13 1.342(3) . ?
N3 C20 1.330(4) . ?
N3 C16 1.330(4) . ?
N4 C37 1.307(3) . ?
N4 C39 1.452(4) . ?
N4 C38 1.457(4) . ?
N5 C40 1.308(4) . ?
N5 C41 1.457(5) . ?
N5 C42 1.467(5) . ?
N6 C43 1.311(4) . ?
N6 C45 1.460(5) . ?
N6 C44 1.473(5) . ?
C1 C2 1.517(3) . ?
C2 C3 1.374(3) . ?
C3 C4 1.390(4) . ?
C3 H3 0.9500 . ?
C4 C5 1.390(4) . ?
C4 H4 0.9500 . ?
C5 C6 1.377(3) . ?
C5 H5 0.9500 . ?
C6 C7 1.496(3) . ?
C8 C9 1.506(3) . ?
C9 C10 1.375(4) . ?
C10 C11 1.401(5) . ?
C10 H10 0.9500 . ?
C11 C12 1.381(5) . ?
C11 H11 0.9500 . ?
C12 C13 1.378(4) . ?
C12 H12 0.9500 . ?
C13 C14 1.512(4) . ?
C15 C16 1.501(4) . ?
C16 C17 1.390(4) . ?
C17 C18 1.382(4) . ?
C17 H17 0.9500 . ?
C18 C19 1.377(5) . ?
C18 H18 0.9500 . ?
C19 C20 1.399(4) . ?
C19 H19 0.9500 . ?
C20 C21 1.503(5) . ?
C22 C23 1.500(3) . ?
C23 C28 1.394(3) . ?
C23 C24 1.395(3) . ?
C24 C25 1.391(3) . ?
C24 H24 0.9500 . ?
C25 C26 1.397(4) . ?
C25 C29 1.494(3) . ?
C26 C27 1.396(4) . ?
C26 H26 0.9500 . ?
C27 C28 1.388(4) . ?
C27 C30 1.513(4) . ?
C28 H28 0.9500 . ?
C30 H01D 0.9800 . ?
C30 H01F 0.9800 . ?
C30 H01G 0.9800 . ?
C30 H01H 0.9800 . ?
C30 H01I 0.9800 . ?
C30 H01J 0.9800 . ?
C31 C32 1.506(4) . ?
C32 C34 1.392(4) . ?
C32 C33 1.396(3) . ?
C33 H33 0.9500 . ?
C34 C35 1.394(4) . ?
C34 H34 0.9500 . ?
C35 C36 1.530(7) . ?
C36 H36A 0.9800 . ?
C36 H36B 0.9800 . ?
C36 H36C 0.9800 . ?
C36 H36A 0.9800 16 ?
C36 H36B 0.9801 16 ?
C36 H36C 0.9800 16 ?
C37 H37 0.9500 . ?
C38 H38A 0.9800 . ?
C38 H38B 0.9800 . ?
C38 H38C 0.9800 . ?
C39 H39A 0.9800 . ?
C39 H39B 0.9800 . ?
C39 H39C 0.9800 . ?
C40 H40 0.9500 . ?
C41 H41A 0.9800 . ?
C41 H41B 0.9800 . ?
C41 H41C 0.9800 . ?
C42 H42A 0.9800 . ?
C42 H42B 0.9800 . ?
C42 H42C 0.9800 . ?
C43 H43 0.9500 . ?
C44 H44A 0.9800 . ?
C44 H44B 0.9800 . ?
C44 H44C 0.9800 . ?
C45 H45A 0.9800 . ?
C45 H45B 0.9800 . ?
C45 H45C 0.9800 . ?
